data_4068864
loop_
_publ_author_name
'Alberola, Antonio'
'Blair, Victoria L.'
'Carrella, Luca M.'
'Clegg, William'
'Kennedy, Alan R.'
'Klett, Jan'
'Mulvey, Robert E.'
'Newton, Sean'
'Rentschler, Eva'
'Russo, Luca'

_publ_section_title
;
 Bis[(trimethylsilyl)methyl]manganese: Structural Variations of Its
 Solvent-Free and TMEDA-, Pyridine-, and Dioxane-Complexed Forms
;
_journal_issue 7
_journal_name_full Organometallics
_journal_page_first 2112
_journal_paper_doi 10.1021/om801135d
_journal_volume 28
_journal_year 2009
_chemical_formula_moiety 'C20 H52 Mn2 O2 Si4'
_chemical_formula_sum 'C20 H52 Mn2 O2 Si4'
_chemical_formula_weight 546.86
_chemical_name_systematic
;
 ?
;
_space_group_IT_number 2
_symmetry_cell_setting triclinic
_symmetry_space_group_name_Hall '-P 1'
_symmetry_space_group_name_H-M 'P -1'
_atom_sites_solution_hydrogens mixed
_atom_sites_solution_primary direct
_atom_sites_solution_secondary difmap
_audit_creation_method SHELXL-97
_cell_angle_alpha 82.895(16)
_cell_angle_beta 88.064(15)
_cell_angle_gamma 67.505(12)
_cell_formula_units_Z 2
_cell_length_a 8.2431(10)
_cell_length_b 10.6831(18)
_cell_length_c 20.141(3)
_cell_measurement_reflns_used 7297
_cell_measurement_temperature 150(2)
_cell_measurement_theta_max 27.5
_cell_measurement_theta_min 2.5
_cell_volume 1625.9(4)
_computing_cell_refinement EvalCCD'
_computing_data_collection 'Nonius COLLECT'
_computing_data_reduction EvalCCD
_computing_molecular_graphics SHELXTL
_computing_publication_material 'SHELXTL and local programs'
_computing_structure_refinement SHELXTL
_computing_structure_solution SHELXTL
_diffrn_ambient_temperature 150(2)
_diffrn_measured_fraction_theta_full 0.981
_diffrn_measured_fraction_theta_max 0.981
_diffrn_measurement_device_type 'Nonius KappaCCD diffractometer'
_diffrn_measurement_method '\f and \w scans'
_diffrn_radiation_monochromator graphite
_diffrn_radiation_source 'fine-focus sealed tube'
_diffrn_radiation_type MoK\a
_diffrn_radiation_wavelength 0.71073
_diffrn_reflns_av_R_equivalents 0.0418
_diffrn_reflns_av_sigmaI/netI 0.0514
_diffrn_reflns_limit_h_max 9
_diffrn_reflns_limit_h_min -9
_diffrn_reflns_limit_k_max 12
_diffrn_reflns_limit_k_min -12
_diffrn_reflns_limit_l_max 23
_diffrn_reflns_limit_l_min -23
_diffrn_reflns_number 18694
_diffrn_reflns_theta_full 25.00
_diffrn_reflns_theta_max 25.00
_diffrn_reflns_theta_min 5.10
_diffrn_standards_number 0
_exptl_absorpt_coefficient_mu 0.936
_exptl_absorpt_correction_T_max 0.973
_exptl_absorpt_correction_T_min 0.595
_exptl_absorpt_correction_type multi-scan
_exptl_absorpt_process_details SADABS
_exptl_crystal_colour pink
_exptl_crystal_density_diffrn 1.117
_exptl_crystal_density_method 'not measured'
_exptl_crystal_description plate
_exptl_crystal_F_000 588
_exptl_crystal_size_max 0.62
_exptl_crystal_size_mid 0.28
_exptl_crystal_size_min 0.03
_refine_diff_density_max 0.258
_refine_diff_density_min -0.232
_refine_diff_density_rms 0.053
_refine_ls_extinction_method none
_refine_ls_goodness_of_fit_ref 1.029
_refine_ls_hydrogen_treatment mixed
_refine_ls_matrix_type full
_refine_ls_number_parameters 293
_refine_ls_number_reflns 5626
_refine_ls_number_restraints 0
_refine_ls_restrained_S_all 1.029
_refine_ls_R_factor_all 0.0590
_refine_ls_R_factor_gt 0.0327
_refine_ls_shift/su_max 0.001
_refine_ls_shift/su_mean 0.000
_refine_ls_structure_factor_coef Fsqd
_refine_ls_weighting_details 'calc w=1/[\s^2^(Fo^2^)+(0.0248P)^2^+0.4696P] where P=(Fo^2^+2Fc^2^)/3'
_refine_ls_weighting_scheme calc
_refine_ls_wR_factor_gt 0.0616
_refine_ls_wR_factor_ref 0.0695
_reflns_number_gt 4225
_reflns_number_total 5626
_reflns_threshold_expression I>2\s(I)
_cod_data_source_file om801135d_si_001.cif
_cod_data_source_block rem452
_cod_database_code 4068864

loop_
_symmetry_equiv_pos_as_xyz
'x, y, z'
'-x, -y, -z'

loop_
_atom_site_label
_atom_site_type_symbol
_atom_site_fract_x
_atom_site_fract_y
_atom_site_fract_z
_atom_site_U_iso_or_equiv
_atom_site_adp_type
_atom_site_occupancy
_atom_site_symmetry_multiplicity
_atom_site_calc_flag
_atom_site_refinement_flags
Mn1 Mn 0.57949(4) 0.49577(3) 0.060225(17) 0.02210(10) Uani 1 1 d .
Mn2 Mn 0.13149(4) 0.40681(3) 0.466087(17) 0.02340(10) Uani 1 1 d .
O1 O 0.83147(19) 0.51150(18) 0.02174(8) 0.0349(4) Uani 1 1 d .
O2 O 0.35591(18) 0.47013(16) 0.48161(8) 0.0314(4) Uani 1 1 d .
C1 C 0.8719(3) 0.5239(3) -0.04869(13) 0.0466(8) Uani 1 1 d .
H1A H 0.8454 0.6209 -0.0654 0.056 Uiso 1 1 calc R
H1B H 0.7982 0.4915 -0.0742 0.056 Uiso 1 1 calc R
C2 C 0.9394(3) 0.5582(3) 0.05908(13) 0.0427(7) Uani 1 1 d .
H2A H 0.9124 0.5490 0.1073 0.051 Uiso 1 1 calc R
H2B H 0.9137 0.6558 0.0440 0.051 Uiso 1 1 calc R
C3 C 0.5984(3) 0.3148(3) 0.01369(13) 0.0288(6) Uani 1 1 d .
H3B H 0.675(3) 0.298(3) -0.0201(13) 0.043 Uiso 1 1 d .
H3A H 0.508(3) 0.298(2) 0.0009(12) 0.043 Uiso 1 1 d .
C4 C 0.5409(5) 0.1638(3) 0.14623(16) 0.0690(10) Uani 1 1 d .
H4A H 0.5052 0.2482 0.1672 0.103 Uiso 1 1 calc R
H4B H 0.5966 0.0853 0.1799 0.103 Uiso 1 1 calc R
H4C H 0.4374 0.1568 0.1271 0.103 Uiso 1 1 calc R
C5 C 0.9028(4) 0.1721(3) 0.11444(17) 0.0668(10) Uani 1 1 d .
H5A H 0.9831 0.1781 0.0783 0.100 Uiso 1 1 calc R
H5B H 0.9606 0.0891 0.1453 0.100 Uiso 1 1 calc R
H5C H 0.8708 0.2521 0.1386 0.100 Uiso 1 1 calc R
C6 C 0.7647(4) 0.0021(3) 0.04037(15) 0.0479(7) Uani 1 1 d .
H6A H 0.6596 -0.0051 0.0228 0.072 Uiso 1 1 calc R
H6B H 0.8211 -0.0751 0.0746 0.072 Uiso 1 1 calc R
H6C H 0.8468 0.0010 0.0039 0.072 Uiso 1 1 calc R
C7 C 0.5563(4) 0.5192(3) 0.16355(13) 0.0332(6) Uani 1 1 d .
H7B H 0.673(4) 0.496(3) 0.1801(13) 0.050 Uiso 1 1 d .
H7A H 0.519(3) 0.455(3) 0.1846(13) 0.050 Uiso 1 1 d .
C8 C 0.4152(4) 0.6724(3) 0.28736(13) 0.0578(9) Uani 1 1 d .
H8A H 0.3659 0.6055 0.3058 0.087 Uiso 1 1 calc R
H8B H 0.3428 0.7621 0.3006 0.087 Uiso 1 1 calc R
H8C H 0.5353 0.6444 0.3046 0.087 Uiso 1 1 calc R
C9 C 0.1830(4) 0.7400(3) 0.16583(14) 0.0581(9) Uani 1 1 d .
H9A H 0.1737 0.7608 0.1170 0.087 Uiso 1 1 calc R
H9B H 0.1123 0.8220 0.1864 0.087 Uiso 1 1 calc R
H9C H 0.1399 0.6673 0.1800 0.087 Uiso 1 1 calc R
C10 C 0.5001(5) 0.8184(3) 0.15908(16) 0.0773(11) Uani 1 1 d .
H10A H 0.6252 0.7881 0.1702 0.116 Uiso 1 1 calc R
H10B H 0.4343 0.9022 0.1790 0.116 Uiso 1 1 calc R
H10C H 0.4836 0.8360 0.1104 0.116 Uiso 1 1 calc R
C11 C 0.3337(3) 0.6048(2) 0.49502(13) 0.0327(6) Uani 1 1 d .
H11A H 0.2152 0.6504 0.5131 0.039 Uiso 1 1 calc R
H11B H 0.3440 0.6595 0.4529 0.039 Uiso 1 1 calc R
C12 C 0.5302(3) 0.4025(3) 0.45556(13) 0.0353(6) Uani 1 1 d .
H12A H 0.5436 0.4537 0.4127 0.042 Uiso 1 1 calc R
H12B H 0.5462 0.3092 0.4470 0.042 Uiso 1 1 calc R
C13 C 0.2289(4) 0.2623(4) 0.39625(18) 0.0470(8) Uani 1 1 d .
H13B H 0.341(4) 0.264(3) 0.3830(16) 0.080(11) Uiso 1 1 d .
H13A H 0.255(5) 0.185(4) 0.4192(18) 0.085(14) Uiso 1 1 d .
C14 C 0.1091(4) 0.4088(3) 0.25590(16) 0.0662(9) Uani 1 1 d .
H14A H 0.0423 0.4965 0.2724 0.099 Uiso 1 1 calc R
H14B H 0.0544 0.4034 0.2145 0.099 Uiso 1 1 calc R
H14C H 0.2300 0.4010 0.2471 0.099 Uiso 1 1 calc R
C15 C -0.1252(3) 0.2948(3) 0.33738(15) 0.0496(8) Uani 1 1 d .
H15A H -0.1315 0.2273 0.3740 0.074 Uiso 1 1 calc R
H15B H -0.1805 0.2852 0.2970 0.074 Uiso 1 1 calc R
H15C H -0.1869 0.3868 0.3500 0.074 Uiso 1 1 calc R
C16 C 0.2082(4) 0.1023(3) 0.28195(14) 0.0523(8) Uani 1 1 d .
H16A H 0.3326 0.0824 0.2729 0.078 Uiso 1 1 calc R
H16B H 0.1460 0.1111 0.2399 0.078 Uiso 1 1 calc R
H16C H 0.1970 0.0278 0.3129 0.078 Uiso 1 1 calc R
C17 C -0.0700(3) 0.6254(2) 0.42665(12) 0.0270(6) Uani 1 1 d .
H17B H 0.038(3) 0.612(2) 0.4052(11) 0.033(7) Uiso 1 1 d .
H17A H -0.125(3) 0.587(2) 0.3996(11) 0.032(7) Uiso 1 1 d .
C18 C -0.1873(4) 0.8564(3) 0.30927(16) 0.0749(11) Uani 1 1 d .
H18A H -0.0653 0.8330 0.2952 0.112 Uiso 1 1 calc R
H18B H -0.2535 0.9543 0.2974 0.112 Uiso 1 1 calc R
H18C H -0.2402 0.8048 0.2867 0.112 Uiso 1 1 calc R
C19 C -0.0909(4) 0.9148(3) 0.44218(19) 0.0741(11) Uani 1 1 d .
H19A H 0.0269 0.8972 0.4243 0.111 Uiso 1 1 calc R
H19B H -0.0825 0.8883 0.4907 0.111 Uiso 1 1 calc R
H19C H -0.1637 1.0122 0.4326 0.111 Uiso 1 1 calc R
C20 C -0.4288(3) 0.8650(3) 0.42624(14) 0.0441(7) Uani 1 1 d .
H20A H -0.4935 0.9606 0.4086 0.066 Uiso 1 1 calc R
H20B H -0.4366 0.8546 0.4751 0.066 Uiso 1 1 calc R
H20C H -0.4797 0.8073 0.4078 0.066 Uiso 1 1 calc R
Si1 Si 0.70052(9) 0.16629(7) 0.07833(4) 0.03388(18) Uani 1 1 d .
Si2 Si 0.41845(10) 0.68255(7) 0.19284(3) 0.03635(19) Uani 1 1 d .
Si3 Si 0.11025(8) 0.26643(7) 0.32039(3) 0.02912(17) Uani 1 1 d .
Si4 Si -0.19303(9) 0.81268(7) 0.40183(4) 0.03663(19) Uani 1 1 d .

loop_
_atom_site_aniso_label
_atom_site_aniso_U_11
_atom_site_aniso_U_22
_atom_site_aniso_U_33
_atom_site_aniso_U_23
_atom_site_aniso_U_13
_atom_site_aniso_U_12
Mn1 0.01956(19) 0.0281(2) 0.0202(2) -0.00412(16) 0.00059(14) -0.01050(15)
Mn2 0.01708(19) 0.0243(2) 0.0271(2) -0.00907(16) -0.00081(15) -0.00415(15)
O1 0.0242(9) 0.0631(13) 0.0258(10) -0.0101(9) 0.0033(7) -0.0249(8)
O2 0.0154(8) 0.0369(10) 0.0427(11) -0.0145(8) 0.0039(7) -0.0081(7)
C1 0.0342(15) 0.086(2) 0.0290(16) -0.0071(15) -0.0001(12) -0.0339(15)
C2 0.0352(15) 0.072(2) 0.0354(16) -0.0204(15) 0.0078(12) -0.0326(15)
C3 0.0296(14) 0.0329(15) 0.0258(15) -0.0051(12) -0.0009(11) -0.0135(12)
C4 0.115(3) 0.0385(19) 0.054(2) -0.0047(16) 0.032(2) -0.0326(19)
C5 0.066(2) 0.0399(19) 0.081(3) -0.0085(17) -0.0407(18) -0.0010(16)
C6 0.0528(18) 0.0306(16) 0.057(2) -0.0100(14) 0.0004(15) -0.0106(13)
C7 0.0366(15) 0.0353(16) 0.0254(15) -0.0037(12) -0.0008(12) -0.0111(13)
C8 0.092(2) 0.048(2) 0.0307(17) -0.0148(15) 0.0089(16) -0.0216(17)
C9 0.0524(18) 0.060(2) 0.0361(18) -0.0012(15) 0.0115(14) 0.0045(15)
C10 0.148(3) 0.060(2) 0.054(2) -0.0171(18) 0.020(2) -0.071(2)
C11 0.0195(12) 0.0334(15) 0.0431(16) -0.0083(13) 0.0011(11) -0.0065(11)
C12 0.0168(12) 0.0448(17) 0.0451(17) -0.0194(13) 0.0061(11) -0.0089(11)
C13 0.0392(18) 0.044(2) 0.045(2) -0.0259(17) -0.0107(15) 0.0055(15)
C14 0.078(2) 0.060(2) 0.052(2) 0.0091(17) 0.0127(18) -0.0231(18)
C15 0.0408(16) 0.056(2) 0.055(2) -0.0129(16) 0.0053(14) -0.0201(14)
C16 0.0539(18) 0.054(2) 0.0474(19) -0.0259(16) -0.0045(15) -0.0120(15)
C17 0.0203(13) 0.0287(15) 0.0294(15) -0.0048(12) -0.0014(11) -0.0058(11)
C18 0.076(2) 0.068(2) 0.054(2) 0.0256(19) 0.0037(18) -0.0089(19)
C19 0.080(2) 0.0371(19) 0.112(3) 0.0044(19) -0.025(2) -0.0316(17)
C20 0.0401(16) 0.0337(16) 0.0432(18) -0.0054(13) -0.0090(13) 0.0038(12)
Si1 0.0412(4) 0.0251(4) 0.0313(4) -0.0009(3) -0.0025(3) -0.0087(3)
Si2 0.0585(5) 0.0288(4) 0.0229(4) -0.0064(3) 0.0079(3) -0.0175(4)
Si3 0.0293(4) 0.0314(4) 0.0243(4) -0.0069(3) 0.0011(3) -0.0079(3)
Si4 0.0374(4) 0.0273(4) 0.0399(5) 0.0035(3) -0.0065(3) -0.0082(3)

loop_
_atom_type_symbol
_atom_type_description
_atom_type_scat_dispersion_real
_atom_type_scat_dispersion_imag
_atom_type_scat_source
C C 0.0033 0.0016 'International Tables Vol C Tables 4.2.6.8 and 6.1.1.4'
H H 0.0000 0.0000 'International Tables Vol C Tables 4.2.6.8 and 6.1.1.4'
O O 0.0106 0.0060 'International Tables Vol C Tables 4.2.6.8 and 6.1.1.4'
Si Si 0.0817 0.0704 'International Tables Vol C Tables 4.2.6.8 and 6.1.1.4'
Mn Mn 0.3368 0.7283 'International Tables Vol C Tables 4.2.6.8 and 6.1.1.4'

loop_
_geom_angle_atom_site_label_1
_geom_angle_atom_site_label_2
_geom_angle_atom_site_label_3
_geom_angle
_geom_angle_site_symmetry_1
_geom_angle_site_symmetry_3
O1 Mn1 C3 98.18(8) . .
O1 Mn1 C3 93.53(8) . 2_665
O1 Mn1 C7 109.72(9) . .
C3 Mn1 C3 105.37(8) . 2_665
C3 Mn1 C7 127.13(10) . .
C3 Mn1 C7 116.26(10) 2_665 .
O2 Mn2 C13 103.84(11) . .
O2 Mn2 C17 96.13(8) . .
O2 Mn2 C17 96.62(8) . 2_566
C13 Mn2 C17 117.72(12) . .
C13 Mn2 C17 129.38(14) . 2_566
C17 Mn2 C17 105.17(8) . 2_566
Mn1 O1 C1 123.32(13) . .
Mn1 O1 C2 123.61(13) . .
C1 O1 C2 109.71(17) . .
Mn2 O2 C11 123.58(12) . .
Mn2 O2 C12 123.06(13) . .
C11 O2 C12 109.68(16) . .
O1 C1 H1A 109.6 . .
O1 C1 H1B 109.6 . .
O1 C1 C2 110.1(2) . 2_765
H1A C1 H1B 108.2 . .
H1A C1 C2 109.6 . 2_765
H1B C1 C2 109.6 . 2_765
O1 C2 C1 109.8(2) . 2_765
O1 C2 H2A 109.7 . .
O1 C2 H2B 109.7 . .
C1 C2 H2A 109.7 2_765 .
C1 C2 H2B 109.7 2_765 .
H2A C2 H2B 108.2 . .
Mn1 C3 Mn1 74.63(8) . 2_665
Mn1 C3 H3B 112.8(16) . .
Mn1 C3 H3B 85.2(16) 2_665 .
Mn1 C3 H3A 125.1(16) . .
Mn1 C3 H3A 71.7(17) 2_665 .
Mn1 C3 Si1 105.77(12) . .
Mn1 C3 Si1 169.77(15) 2_665 .
H3B C3 H3A 106(2) . .
H3B C3 Si1 103.7(16) . .
H3A C3 Si1 100.7(17) . .
H4A C4 H4B 109.5 . .
H4A C4 H4C 109.5 . .
H4A C4 Si1 109.5 . .
H4B C4 H4C 109.5 . .
H4B C4 Si1 109.5 . .
H4C C4 Si1 109.5 . .
H5A C5 H5B 109.5 . .
H5A C5 H5C 109.5 . .
H5A C5 Si1 109.5 . .
H5B C5 H5C 109.5 . .
H5B C5 Si1 109.5 . .
H5C C5 Si1 109.5 . .
H6A C6 H6B 109.5 . .
H6A C6 H6C 109.5 . .
H6A C6 Si1 109.5 . .
H6B C6 H6C 109.5 . .
H6B C6 Si1 109.5 . .
H6C C6 Si1 109.5 . .
Mn1 C7 H7B 106.2(15) . .
Mn1 C7 H7A 108.2(17) . .
Mn1 C7 Si2 121.38(14) . .
H7B C7 H7A 106(2) . .
H7B C7 Si2 107.4(15) . .
H7A C7 Si2 107.1(17) . .
H8A C8 H8B 109.5 . .
H8A C8 H8C 109.5 . .
H8A C8 Si2 109.5 . .
H8B C8 H8C 109.5 . .
H8B C8 Si2 109.5 . .
H8C C8 Si2 109.5 . .
H9A C9 H9B 109.5 . .
H9A C9 H9C 109.5 . .
H9A C9 Si2 109.5 . .
H9B C9 H9C 109.5 . .
H9B C9 Si2 109.5 . .
H9C C9 Si2 109.5 . .
H10A C10 H10B 109.5 . .
H10A C10 H10C 109.5 . .
H10A C10 Si2 109.5 . .
H10B C10 H10C 109.5 . .
H10B C10 Si2 109.5 . .
H10C C10 Si2 109.5 . .
O2 C11 H11A 109.6 . .
O2 C11 H11B 109.6 . .
O2 C11 C12 110.5(2) . 2_666
H11A C11 H11B 108.1 . .
H11A C11 C12 109.6 . 2_666
H11B C11 C12 109.6 . 2_666
O2 C12 C11 109.81(19) . 2_666
O2 C12 H12A 109.7 . .
O2 C12 H12B 109.7 . .
C11 C12 H12A 109.7 2_666 .
C11 C12 H12B 109.7 2_666 .
H12A C12 H12B 108.2 . .
Mn2 C13 H13B 105.6(19) . .
Mn2 C13 H13A 105(2) . .
Mn2 C13 Si3 124.04(15) . .
H13B C13 H13A 103(3) . .
H13B C13 Si3 107.6(19) . .
H13A C13 Si3 109(2) . .
H14A C14 H14B 109.5 . .
H14A C14 H14C 109.5 . .
H14A C14 Si3 109.5 . .
H14B C14 H14C 109.5 . .
H14B C14 Si3 109.5 . .
H14C C14 Si3 109.5 . .
H15A C15 H15B 109.5 . .
H15A C15 H15C 109.5 . .
H15A C15 Si3 109.5 . .
H15B C15 H15C 109.5 . .
H15B C15 Si3 109.5 . .
H15C C15 Si3 109.5 . .
H16A C16 H16B 109.5 . .
H16A C16 H16C 109.5 . .
H16A C16 Si3 109.5 . .
H16B C16 H16C 109.5 . .
H16B C16 Si3 109.5 . .
H16C C16 Si3 109.5 . .
Mn2 C17 Mn2 74.83(8) . 2_566
Mn2 C17 H17B 71.9(14) . .
Mn2 C17 H17B 131.1(14) 2_566 .
Mn2 C17 H17A 90.2(14) . .
Mn2 C17 H17A 111.7(14) 2_566 .
Mn2 C17 Si4 167.24(15) . .
Mn2 C17 Si4 104.17(11) 2_566 .
H17B C17 H17A 103.3(19) . .
H17B C17 Si4 100.8(14) . .
H17A C17 Si4 101.8(14) . .
H18A C18 H18B 109.5 . .
H18A C18 H18C 109.5 . .
H18A C18 Si4 109.5 . .
H18B C18 H18C 109.5 . .
H18B C18 Si4 109.5 . .
H18C C18 Si4 109.5 . .
H19A C19 H19B 109.5 . .
H19A C19 H19C 109.5 . .
H19A C19 Si4 109.5 . .
H19B C19 H19C 109.5 . .
H19B C19 Si4 109.5 . .
H19C C19 Si4 109.5 . .
H20A C20 H20B 109.5 . .
H20A C20 H20C 109.5 . .
H20A C20 Si4 109.5 . .
H20B C20 H20C 109.5 . .
H20B C20 Si4 109.5 . .
H20C C20 Si4 109.5 . .
C3 Si1 C4 110.40(14) . .
C3 Si1 C5 110.59(13) . .
C3 Si1 C6 110.33(12) . .
C4 Si1 C5 110.02(17) . .
C4 Si1 C6 107.45(13) . .
C5 Si1 C6 107.97(13) . .
C7 Si2 C8 112.34(13) . .
C7 Si2 C9 112.22(14) . .
C7 Si2 C10 110.15(15) . .
C8 Si2 C9 105.50(14) . .
C8 Si2 C10 108.42(14) . .
C9 Si2 C10 107.98(17) . .
C13 Si3 C14 111.25(18) . .
C13 Si3 C15 111.88(15) . .
C13 Si3 C16 112.15(13) . .
C14 Si3 C15 106.49(14) . .
C14 Si3 C16 108.08(15) . .
C15 Si3 C16 106.68(13) . .
C17 Si4 C18 110.83(14) . .
C17 Si4 C19 110.53(13) . .
C17 Si4 C20 110.75(12) . .
C18 Si4 C19 107.45(17) . .
C18 Si4 C20 107.67(14) . .
C19 Si4 C20 109.51(15) . .

loop_
_geom_bond_atom_site_label_1
_geom_bond_atom_site_label_2
_geom_bond_distance
_geom_bond_site_symmetry_2
Mn1 Mn1 2.7715(8) 2_665
Mn1 O1 2.2515(15) .
Mn1 C3 2.202(2) .
Mn1 C3 2.365(3) 2_665
Mn1 C7 2.120(3) .
Mn2 Mn2 2.7747(8) 2_566
Mn2 O2 2.2419(15) .
Mn2 C13 2.126(3) .
Mn2 C17 2.346(2) .
Mn2 C17 2.218(3) 2_566
O1 C1 1.448(3) .
O1 C2 1.443(3) .
O2 C11 1.438(3) .
O2 C12 1.453(2) .
C1 H1A 0.990 .
C1 H1B 0.990 .
C1 C2 1.487(3) 2_765
C2 C1 1.487(3) 2_765
C2 H2A 0.990 .
C2 H2B 0.990 .
C3 Mn1 2.365(3) 2_665
C3 H3B 0.90(3) .
C3 H3A 0.88(2) .
C3 Si1 1.861(3) .
C4 H4A 0.980 .
C4 H4B 0.980 .
C4 H4C 0.980 .
C4 Si1 1.870(3) .
C5 H5A 0.980 .
C5 H5B 0.980 .
C5 H5C 0.980 .
C5 Si1 1.867(3) .
C6 H6A 0.980 .
C6 H6B 0.980 .
C6 H6C 0.980 .
C6 Si1 1.880(3) .
C7 H7B 0.96(3) .
C7 H7A 0.91(3) .
C7 Si2 1.837(3) .
C8 H8A 0.980 .
C8 H8B 0.980 .
C8 H8C 0.980 .
C8 Si2 1.893(3) .
C9 H9A 0.980 .
C9 H9B 0.980 .
C9 H9C 0.980 .
C9 Si2 1.875(3) .
C10 H10A 0.980 .
C10 H10B 0.980 .
C10 H10C 0.980 .
C10 Si2 1.869(3) .
C11 H11A 0.990 .
C11 H11B 0.990 .
C11 C12 1.498(3) 2_666
C12 C11 1.498(3) 2_666
C12 H12A 0.990 .
C12 H12B 0.990 .
C13 H13B 0.96(3) .
C13 H13A 0.85(4) .
C13 Si3 1.829(3) .
C14 H14A 0.980 .
C14 H14B 0.980 .
C14 H14C 0.980 .
C14 Si3 1.871(3) .
C15 H15A 0.980 .
C15 H15B 0.980 .
C15 H15C 0.980 .
C15 Si3 1.873(3) .
C16 H16A 0.980 .
C16 H16B 0.980 .
C16 H16C 0.980 .
C16 Si3 1.881(3) .
C17 Mn2 2.218(3) 2_566
C17 H17B 0.94(2) .
C17 H17A 0.94(2) .
C17 Si4 1.875(2) .
C18 H18A 0.980 .
C18 H18B 0.980 .
C18 H18C 0.980 .
C18 Si4 1.868(3) .
C19 H19A 0.980 .
C19 H19B 0.980 .
C19 H19C 0.980 .
C19 Si4 1.878(3) .
C20 H20A 0.980 .
C20 H20B 0.980 .
C20 H20C 0.980 .
C20 Si4 1.872(3) .
